data_7019731
loop_
_publ_author_name
'Jamadar, Abeda'
'Duhme-Klair, Anne-K'
'Vemuri, Kiranmayi'
'Sritharan, Manjula'
'Dandawate, Prasad'
'Padhye, Subhash'

_publ_section_title
;
 Synthesis, characterisation and antitubercular activities of a series of
 pyruvate-containing aroylhydrazones and their Cu-complexes.
;
_journal_issue 30
_journal_name_full 'Dalton transactions (Cambridge, England : 2003)'
_journal_page_first 9192
_journal_page_last 9201
_journal_paper_doi 10.1039/c2dt30322a
_journal_volume 41
_journal_year 2012
_chemical_formula_moiety 'C11 H15 N2 Na O5'
_chemical_formula_sum 'C11 H15 N2 Na O5'
_chemical_formula_weight 278.24
_chemical_name_systematic
;
?
;
_space_group_IT_number 148
_symmetry_cell_setting hexagonal
_symmetry_space_group_name_Hall '-R 3'
_symmetry_space_group_name_H-M 'R -3 :H'
_atom_sites_solution_hydrogens geom
_atom_sites_solution_primary direct
_atom_sites_solution_secondary difmap
_audit_creation_method SHELXL-97
_cell_angle_alpha 90.00
_cell_angle_beta 90.00
_cell_angle_gamma 120.00
_cell_formula_units_Z 18
_cell_length_a 30.7555(9)
_cell_length_b 30.7555(9)
_cell_length_c 7.3013(4)
_cell_measurement_reflns_used 4444
_cell_measurement_temperature 110(2)
_cell_measurement_theta_max 28.15
_cell_measurement_theta_min 2.65
_cell_volume 5981.0(4)
_computing_cell_refinement 'Bruker SMART'
_computing_data_collection 'Bruker SMART'
_computing_data_reduction 'Bruker SAINT'
_computing_molecular_graphics 'Bruker SHELXTL'
_computing_publication_material 'Bruker SHELXTL'
_computing_structure_refinement 'SHELXL-97 (Sheldrick, 1997)'
_computing_structure_solution 'SHELXS-97 (Sheldrick, 1990)'
_diffrn_ambient_temperature 110(2)
_diffrn_measured_fraction_theta_full 0.999
_diffrn_measured_fraction_theta_max 0.999
_diffrn_measurement_device_type 'CCD area detector'
_diffrn_measurement_method 'phi and omega scans'
_diffrn_radiation_monochromator graphite
_diffrn_radiation_source 'fine-focus sealed tube'
_diffrn_radiation_type MoK\a
_diffrn_radiation_wavelength 0.71073
_diffrn_reflns_av_R_equivalents 0.0331
_diffrn_reflns_av_sigmaI/netI 0.0217
_diffrn_reflns_limit_h_max 40
_diffrn_reflns_limit_h_min -40
_diffrn_reflns_limit_k_max 40
_diffrn_reflns_limit_k_min -40
_diffrn_reflns_limit_l_max 9
_diffrn_reflns_limit_l_min -9
_diffrn_reflns_number 20886
_diffrn_reflns_theta_full 28.30
_diffrn_reflns_theta_max 28.30
_diffrn_reflns_theta_min 1.32
_exptl_absorpt_coefficient_mu 0.136
_exptl_absorpt_correction_T_max 0.987
_exptl_absorpt_correction_T_min 0.836
_exptl_absorpt_correction_type multi-scan
_exptl_absorpt_process_details 'SADABS v2.10; (Sheldrick)'
_exptl_crystal_colour colourless
_exptl_crystal_density_diffrn 1.390
_exptl_crystal_density_method 'not measured'
_exptl_crystal_description block
_exptl_crystal_F_000 2628
_exptl_crystal_size_max 0.17
_exptl_crystal_size_mid 0.15
_exptl_crystal_size_min 0.10
_refine_diff_density_max 0.470
_refine_diff_density_min -0.282
_refine_diff_density_rms 0.114
_refine_ls_extinction_method none
_refine_ls_goodness_of_fit_ref 1.091
_refine_ls_hydrogen_treatment mixed
_refine_ls_matrix_type full
_refine_ls_number_parameters 194
_refine_ls_number_reflns 3303
_refine_ls_number_restraints 0
_refine_ls_restrained_S_all 1.091
_refine_ls_R_factor_all 0.0513
_refine_ls_R_factor_gt 0.0386
_refine_ls_shift/su_max 0.001
_refine_ls_shift/su_mean 0.000
_refine_ls_structure_factor_coef Fsqd
_refine_ls_weighting_details 'calc w=1/[\s^2^(Fo^2^)+(0.0715P)^2^+2.3390P] where P=(Fo^2^+2Fc^2^)/3'
_refine_ls_weighting_scheme calc
_refine_ls_wR_factor_gt 0.1026
_refine_ls_wR_factor_ref 0.1192
_reflns_number_gt 2741
_reflns_number_total 3303
_reflns_threshold_expression >2sigma(I)
_cod_data_source_file c2dt30322a.txt
_cod_data_source_block akd0903m
_cod_depositor_comments
;
The following automatic conversions were performed:

'_symmetry_cell_setting' value 'Hexagonal' changed to 'hexagonal'
according to /home/saulius/struct/CIF-dictionaries/cif_core.dic
dictionary named 'cif_core.dic' version 2.4.1 from 2010-06-29.

Automatic conversion script
Id: cif_fix_values 1891 2012-01-12 08:04:46Z andrius 
;
_cod_original_cell_volume 5981.0(6)
_cod_original_sg_symbol_H-M R-3
_cod_database_code 7019731

loop_
_symmetry_equiv_pos_as_xyz
'x, y, z'
'-y, x-y, z'
'-x+y, -x, z'
'x+2/3, y+1/3, z+1/3'
'-y+2/3, x-y+1/3, z+1/3'
'-x+y+2/3, -x+1/3, z+1/3'
'x+1/3, y+2/3, z+2/3'
'-y+1/3, x-y+2/3, z+2/3'
'-x+y+1/3, -x+2/3, z+2/3'
'-x, -y, -z'
'y, -x+y, -z'
'x-y, x, -z'
'-x+2/3, -y+1/3, -z+1/3'
'y+2/3, -x+y+1/3, -z+1/3'
'x-y+2/3, x+1/3, -z+1/3'
'-x+1/3, -y+2/3, -z+2/3'
'y+1/3, -x+y+2/3, -z+2/3'
'x-y+1/3, x+2/3, -z+2/3'

loop_
_atom_site_label
_atom_site_type_symbol
_atom_site_fract_x
_atom_site_fract_y
_atom_site_fract_z
_atom_site_U_iso_or_equiv
_atom_site_adp_type
_atom_site_occupancy
_atom_site_symmetry_multiplicity
_atom_site_calc_flag
_atom_site_refinement_flags
C1 C 0.91253(5) 0.18629(5) 0.84256(19) 0.0184(3) Uani 1 1 d .
C2 C 0.86702(5) 0.13393(5) 0.87032(18) 0.0169(3) Uani 1 1 d .
C3 C 0.76769(5) 0.15473(5) 0.98248(17) 0.0162(3) Uani 1 1 d .
C4 C 0.76241(5) 0.20040(5) 1.00222(18) 0.0168(3) Uani 1 1 d .
C5 C 0.80269(5) 0.24971(5) 0.99507(19) 0.0192(3) Uani 1 1 d .
H5 H 0.8357 0.2557 0.9743 0.023 Uiso 1 1 calc R
C6 C 0.79458(5) 0.28989(5) 1.01813(19) 0.0215(3) Uani 1 1 d .
H6 H 0.8222 0.3232 1.0132 0.026 Uiso 1 1 calc R
C7 C 0.74647(5) 0.28205(5) 1.0484(2) 0.0244(3) Uani 1 1 d .
C8 C 0.70646(5) 0.23282(5) 1.0541(2) 0.0283(3) Uani 1 1 d .
H8 H 0.6734 0.2268 1.0740 0.034 Uiso 1 1 calc R
C9 C 0.71433(5) 0.19250(5) 1.0313(2) 0.0242(3) Uani 1 1 d .
H9 H 0.6866 0.1592 1.0356 0.029 Uiso 1 1 calc R
C10 C 0.87594(5) 0.09062(5) 0.8480(2) 0.0218(3) Uani 1 1 d .
H10A H 0.8446 0.0592 0.8710 0.033 Uiso 1 1 calc R
H10B H 0.9016 0.0939 0.9353 0.033 Uiso 1 1 calc R
H10C H 0.8874 0.0904 0.7229 0.033 Uiso 1 1 calc R
C11 C 0.73828(6) 0.32610(6) 1.0770(3) 0.0348(4) Uani 1 1 d .
H11A H 0.7036 0.3139 1.1170 0.052 Uiso 0.50 1 calc PR
H11B H 0.7444 0.3446 0.9618 0.052 Uiso 0.50 1 calc PR
H11C H 0.7615 0.3484 1.1709 0.052 Uiso 0.50 1 calc PR
H11D H 0.7694 0.3574 1.0495 0.052 Uiso 0.50 1 calc PR
H11E H 0.7287 0.3266 1.2046 0.052 Uiso 0.50 1 calc PR
H11F H 0.7115 0.3229 0.9956 0.052 Uiso 0.50 1 calc PR
N1 N 0.82223(4) 0.12363(4) 0.91403(16) 0.0181(2) Uani 1 1 d .
N2 N 0.81375(4) 0.16355(4) 0.93269(16) 0.0184(2) Uani 1 1 d .
H2 H 0.8416(7) 0.1946(7) 0.918(2) 0.029(5) Uiso 1 1 d .
Na1 Na 0.700684(18) 0.049964(19) 1.23753(7) 0.01704(15) Uani 1 1 d .
O1 O 0.90780(3) 0.22448(3) 0.87389(13) 0.0192(2) Uani 1 1 d .
O2 O 0.95150(4) 0.18731(4) 0.79270(17) 0.0315(3) Uani 1 1 d .
O3 O 0.73182(3) 0.11232(3) 1.01019(13) 0.0192(2) Uani 1 1 d .
O4 O 0.75051(4) 0.02671(4) 1.07492(14) 0.0189(2) Uani 1 1 d .
H4A H 0.7732(8) 0.0509(9) 1.024(3) 0.049(6) Uiso 1 1 d .
H4B H 0.7621(7) 0.0094(7) 1.123(3) 0.035(5) Uiso 1 1 d .
O5 O 0.62960(4) -0.00844(4) 1.06118(15) 0.0195(2) Uani 1 1 d .
H5A H 0.6118(8) -0.0075(8) 0.984(3) 0.046(6) Uiso 1 1 d .
H5B H 0.6092(8) -0.0240(8) 1.142(3) 0.039(6) Uiso 1 1 d .

loop_
_atom_site_aniso_label
_atom_site_aniso_U_11
_atom_site_aniso_U_22
_atom_site_aniso_U_33
_atom_site_aniso_U_23
_atom_site_aniso_U_13
_atom_site_aniso_U_12
C1 0.0167(6) 0.0153(6) 0.0206(6) -0.0023(5) -0.0011(5) 0.0060(5)
C2 0.0178(6) 0.0141(6) 0.0177(6) -0.0010(5) 0.0000(5) 0.0071(5)
C3 0.0156(6) 0.0165(6) 0.0154(6) -0.0004(5) -0.0014(4) 0.0072(5)
C4 0.0160(6) 0.0148(6) 0.0188(6) -0.0001(5) -0.0013(5) 0.0070(5)
C5 0.0148(6) 0.0177(6) 0.0239(7) -0.0008(5) -0.0015(5) 0.0071(5)
C6 0.0195(6) 0.0142(6) 0.0275(7) -0.0011(5) -0.0037(5) 0.0060(5)
C7 0.0239(7) 0.0203(7) 0.0322(8) -0.0028(6) -0.0038(6) 0.0134(6)
C8 0.0171(7) 0.0231(7) 0.0469(9) -0.0018(6) -0.0003(6) 0.0116(6)
C9 0.0170(6) 0.0176(6) 0.0357(8) -0.0001(5) 0.0005(5) 0.0070(5)
C10 0.0212(7) 0.0159(6) 0.0283(7) -0.0007(5) 0.0031(5) 0.0091(5)
C11 0.0320(8) 0.0236(8) 0.0545(11) -0.0039(7) -0.0021(7) 0.0182(7)
N1 0.0182(5) 0.0134(5) 0.0223(6) -0.0002(4) 0.0008(4) 0.0076(4)
N2 0.0149(5) 0.0126(5) 0.0267(6) 0.0007(4) 0.0023(4) 0.0061(4)
Na1 0.0155(3) 0.0148(3) 0.0196(3) -0.00023(19) 0.00120(19) 0.0066(2)
O1 0.0164(4) 0.0142(4) 0.0255(5) -0.0017(4) 0.0007(4) 0.0065(4)
O2 0.0175(5) 0.0198(5) 0.0551(8) -0.0069(5) 0.0069(5) 0.0077(4)
O3 0.0164(5) 0.0141(4) 0.0239(5) 0.0014(4) 0.0017(4) 0.0053(4)
O4 0.0153(5) 0.0156(5) 0.0250(5) 0.0022(4) 0.0011(4) 0.0071(4)
O5 0.0151(5) 0.0249(5) 0.0178(5) -0.0001(4) 0.0001(4) 0.0094(4)

loop_
_atom_type_symbol
_atom_type_description
_atom_type_scat_dispersion_real
_atom_type_scat_dispersion_imag
_atom_type_scat_source
C C 0.0033 0.0016 'International Tables Vol C Tables 4.2.6.8 and 6.1.1.4'
H H 0.0000 0.0000 'International Tables Vol C Tables 4.2.6.8 and 6.1.1.4'
N N 0.0061 0.0033 'International Tables Vol C Tables 4.2.6.8 and 6.1.1.4'
O O 0.0106 0.0060 'International Tables Vol C Tables 4.2.6.8 and 6.1.1.4'
Na Na 0.0362 0.0249 'International Tables Vol C Tables 4.2.6.8 and 6.1.1.4'

loop_
_geom_angle_atom_site_label_1
_geom_angle_atom_site_label_2
_geom_angle_atom_site_label_3
_geom_angle
_geom_angle_site_symmetry_1
_geom_angle_site_symmetry_3
O2 C1 O1 125.78(12) . .
O2 C1 C2 115.49(11) . .
O1 C1 C2 118.72(11) . .
N1 C2 C10 117.19(11) . .
N1 C2 C1 126.45(11) . .
C10 C2 C1 116.35(11) . .
O3 C3 N2 123.37(12) . .
O3 C3 C4 121.08(11) . .
N2 C3 C4 115.55(11) . .
C9 C4 C5 118.90(12) . .
C9 C4 C3 117.07(11) . .
C5 C4 C3 124.03(11) . .
C6 C5 C4 120.29(12) . .
C6 C5 H5 119.9 . .
C4 C5 H5 119.9 . .
C5 C6 C7 120.90(12) . .
C5 C6 H6 119.6 . .
C7 C6 H6 119.6 . .
C6 C7 C8 118.49(13) . .
C6 C7 C11 120.36(13) . .
C8 C7 C11 121.14(13) . .
C9 C8 C7 120.88(13) . .
C9 C8 H8 119.6 . .
C7 C8 H8 119.6 . .
C8 C9 C4 120.53(13) . .
C8 C9 H9 119.7 . .
C4 C9 H9 119.7 . .
C2 C10 H10A 109.5 . .
C2 C10 H10B 109.5 . .
H10A C10 H10B 109.5 . .
C2 C10 H10C 109.5 . .
H10A C10 H10C 109.5 . .
H10B C10 H10C 109.5 . .
C7 C11 H11A 109.5 . .
C7 C11 H11B 109.5 . .
H11A C11 H11B 109.5 . .
C7 C11 H11C 109.5 . .
H11A C11 H11C 109.5 . .
H11B C11 H11C 109.5 . .
C7 C11 H11D 109.5 . .
H11A C11 H11D 141.1 . .
H11B C11 H11D 56.3 . .
H11C C11 H11D 56.3 . .
C7 C11 H11E 109.5 . .
H11A C11 H11E 56.3 . .
H11B C11 H11E 141.1 . .
H11C C11 H11E 56.3 . .
H11D C11 H11E 109.5 . .
C7 C11 H11F 109.5 . .
H11A C11 H11F 56.3 . .
H11B C11 H11F 56.3 . .
H11C C11 H11F 141.1 . .
H11D C11 H11F 109.5 . .
H11E C11 H11F 109.5 . .
C2 N1 N2 117.29(11) . .
C3 N2 N1 119.46(11) . .
C3 N2 H2 125.5(11) . .
N1 N2 H2 114.8(11) . .
O4 Na1 O4 169.16(4) . 5_545
O4 Na1 O3 80.05(4) . .
O4 Na1 O3 108.51(4) 5_545 .
O4 Na1 O5 89.40(4) . .
O4 Na1 O5 83.40(4) 5_545 .
O3 Na1 O5 94.53(4) . .
O4 Na1 O1 102.61(4) . 13_657
O4 Na1 O1 84.23(4) 5_545 13_657
O3 Na1 O1 90.86(4) . 13_657
O5 Na1 O1 167.54(4) . 13_657
O4 Na1 O5 82.50(4) . 5_545
O4 Na1 O5 88.03(4) 5_545 5_545
O3 Na1 O5 160.98(4) . 5_545
O5 Na1 O5 77.694(16) . 5_545
O1 Na1 O5 100.34(4) 13_657 5_545
O4 Na1 Na1 127.44(3) . 5_545
O4 Na1 Na1 43.07(3) 5_545 5_545
O3 Na1 Na1 150.97(3) . 5_545
O5 Na1 Na1 78.49(3) . 5_545
O1 Na1 Na1 91.38(3) 13_657 5_545
O5 Na1 Na1 45.01(3) 5_545 5_545
O4 Na1 Na1 43.76(3) . 9_654
O4 Na1 Na1 128.23(3) 5_545 9_654
O3 Na1 Na1 87.67(3) . 9_654
O5 Na1 Na1 45.69(2) . 9_654
O1 Na1 Na1 146.02(3) 13_657 9_654
O5 Na1 Na1 74.43(3) 5_545 9_654
Na1 Na1 Na1 105.950(17) 5_545 9_654
O4 Na1 H5B 100.4(4) . .
O4 Na1 H5B 70.8(4) 5_545 .
O3 Na1 H5B 109.6(5) . .
O5 Na1 H5B 17.4(5) . .
O1 Na1 H5B 151.5(5) 13_657 .
O5 Na1 H5B 66.2(4) 5_545 .
Na1 Na1 H5B 61.1(5) 5_545 .
Na1 Na1 H5B 57.5(4) 9_654 .
C1 O1 Na1 115.29(8) . 13_657
C3 O3 Na1 139.79(9) . .
Na1 O4 Na1 93.17(4) . 9_654
Na1 O4 H4A 110.5(16) . .
Na1 O4 H4A 120.2(15) 9_654 .
Na1 O4 H4B 122.3(13) . .
Na1 O4 H4B 101.7(13) 9_654 .
H4A O4 H4B 109(2) . .
Na1 O5 Na1 89.30(3) . 9_654
Na1 O5 H5A 137.8(15) . .
Na1 O5 H5A 105.2(16) 9_654 .
Na1 O5 H5B 101.3(14) . .
Na1 O5 H5B 126.5(14) 9_654 .
H5A O5 H5B 101(2) . .

loop_
_geom_bond_atom_site_label_1
_geom_bond_atom_site_label_2
_geom_bond_distance
_geom_bond_site_symmetry_2
C1 O2 1.2380(16) .
C1 O1 1.2743(16) .
C1 C2 1.5295(17) .
C2 N1 1.2897(17) .
C2 C10 1.4970(18) .
C3 O3 1.2330(15) .
C3 N2 1.3522(16) .
C3 C4 1.4996(17) .
C4 C9 1.3896(18) .
C4 C5 1.3996(18) .
C5 C6 1.3878(18) .
C5 H5 0.9500 .
C6 C7 1.393(2) .
C6 H6 0.9500 .
C7 C8 1.395(2) .
C7 C11 1.511(2) .
C8 C9 1.3872(19) .
C8 H8 0.9500 .
C9 H9 0.9500 .
C10 H10A 0.9800 .
C10 H10B 0.9800 .
C10 H10C 0.9800 .
C11 H11A 0.9800 .
C11 H11B 0.9800 .
C11 H11C 0.9800 .
C11 H11D 0.9800 .
C11 H11E 0.9800 .
C11 H11F 0.9800 .
N1 N2 1.3835(15) .
N2 H2 0.916(18) .
Na1 O4 2.3162(11) .
Na1 O4 2.3459(11) 5_545
Na1 O3 2.3482(10) .
Na1 O5 2.3952(11) .
Na1 O1 2.4222(11) 13_657
Na1 O5 2.4232(11) 5_545
Na1 Na1 3.3864(6) 5_545
Na1 Na1 3.3864(6) 9_654
Na1 H5B 2.68(2) .
O1 Na1 2.4223(11) 13_657
O4 Na1 2.3458(11) 9_654
O4 H4A 0.81(2) .
O4 H4B 0.85(2) .
O5 Na1 2.4233(11) 9_654
O5 H5A 0.79(2) .
O5 H5B 0.82(2) .

loop_
_geom_hbond_atom_site_label_D
_geom_hbond_atom_site_label_H
_geom_hbond_atom_site_label_A
_geom_hbond_distance_DH
_geom_hbond_distance_HA
_geom_hbond_distance_DA
_geom_hbond_angle_DHA
_geom_hbond_site_symmetry_A
N2 H2 O1 0.916(18) 1.795(18) 2.5772(14) 141.7(16) .
O4 H4A N1 0.81(2) 2.13(2) 2.9249(15) 165(2) .
O4 H4B O2 0.85(2) 1.91(2) 2.7268(15) 159.1(19) 12_547
O5 H5A O1 0.79(2) 2.08(2) 2.8674(14) 171(2) 17_556
O5 H5B O3 0.82(2) 2.08(2) 2.8756(14) 164.7(19) 5_545

loop_
_geom_torsion_atom_site_label_1
_geom_torsion_atom_site_label_2
_geom_torsion_atom_site_label_3
_geom_torsion_atom_site_label_4
_geom_torsion
_geom_torsion_site_symmetry_1
_geom_torsion_site_symmetry_4
O2 C1 C2 N1 -176.85(14) . .
O1 C1 C2 N1 4.0(2) . .
O2 C1 C2 C10 4.47(18) . .
O1 C1 C2 C10 -174.65(12) . .
O3 C3 C4 C9 -7.45(19) . .
N2 C3 C4 C9 172.40(13) . .
O3 C3 C4 C5 171.82(12) . .
N2 C3 C4 C5 -8.33(19) . .
C9 C4 C5 C6 0.5(2) . .
C3 C4 C5 C6 -178.77(12) . .
C4 C5 C6 C7 -0.1(2) . .
C5 C6 C7 C8 -0.3(2) . .
C5 C6 C7 C11 178.78(14) . .
C6 C7 C8 C9 0.3(2) . .
C11 C7 C8 C9 -178.73(16) . .
C7 C8 C9 C4 0.0(2) . .
C5 C4 C9 C8 -0.4(2) . .
C3 C4 C9 C8 178.86(14) . .
C10 C2 N1 N2 -179.27(12) . .
C1 C2 N1 N2 2.1(2) . .
O3 C3 N2 N1 -1.2(2) . .
C4 C3 N2 N1 179.00(11) . .
C2 N1 N2 C3 -178.49(12) . .
O2 C1 O1 Na1 -55.45(18) . 13_657
C2 C1 O1 Na1 123.57(10) . 13_657
N2 C3 O3 Na1 78.48(18) . .
C4 C3 O3 Na1 -101.68(15) . .
O4 Na1 O3 C3 -89.47(13) . .
O4 Na1 O3 C3 97.39(14) 5_545 .
O5 Na1 O3 C3 -178.06(13) . .
O1 Na1 O3 C3 13.18(14) 13_657 .
O5 Na1 O3 C3 -113.27(17) 5_545 .
Na1 Na1 O3 C3 107.58(13) 5_545 .
Na1 Na1 O3 C3 -132.86(13) 9_654 .
O4 Na1 O4 Na1 45.9(3) 5_545 9_654
O3 Na1 O4 Na1 -97.09(4) . 9_654
O5 Na1 O4 Na1 -2.38(4) . 9_654
O1 Na1 O4 Na1 174.27(4) 13_657 9_654
O5 Na1 O4 Na1 75.29(4) 5_545 9_654
Na1 Na1 O4 Na1 72.59(5) 5_545 9_654
O4 Na1 O5 Na1 2.30(4) . 9_654
O4 Na1 O5 Na1 -169.58(4) 5_545 9_654
O3 Na1 O5 Na1 82.27(4) . 9_654
O1 Na1 O5 Na1 -162.35(18) 13_657 9_654
O5 Na1 O5 Na1 -80.16(4) 5_545 9_654
Na1 Na1 O5 Na1 -126.21(3) 5_545 9_654
